data_2240995
loop_
_publ_author_name
'Manjula, Padmanabha S.'
'Sarojini, Balladka K.'
'Yathirajan, Hemmige S.'
'Akkurt, Mehmet'
'Ersanl\?i, Cem C\"uneyt'
'Glidewell, Christopher'

_publ_section_title
;
 The crystal structures of three
 3-methyl-1<i>H</i>-1,2,4-triazole-5-thiones, including a second polymorph
 of
 4-[(<i>E</i>)-(5-bromo-2-hydroxybenzylidene)amino]-3-methyl-1<i>H</i>-1,2,4-triazole-5(4<i>H</i>)-thione
 and a redetermination of
 4-amino-3-methyl-1<i>H</i>-1,2,4-triazole-5(4<i>H</i>)-thione
;
_journal_coeditor_code HB7466
_journal_issue 9
_journal_name_full 'Acta Crystallographica Section E'
_journal_page_first 1003
_journal_page_last 1009
_journal_paper_doi 10.1107/S205698901501422X
_journal_volume 71
_journal_year 2015
_chemical_formula_iupac 'C12 H14 N4 O2 S'
_chemical_formula_moiety 'C12 H14 N4 O2 S'
_chemical_formula_sum 'C12 H14 N4 O2 S'
_chemical_formula_weight 278.33
_chemical_name_systematic
4-[(<i>E</i>)-(3,4-Dimethoxybenzylidene)amino]-3-methyl-1<i>H</i>-1,2,4-triazole-5(4<i>H</i>)-thione
_space_group_crystal_system orthorhombic
_space_group_IT_number 61
_space_group_name_Hall '-P 2ac 2ab'
_space_group_name_H-M_alt 'P b c a'
_symmetry_space_group_name_Hall '-P 2ac 2ab'
_symmetry_space_group_name_H-M 'P b c a'
_atom_sites_solution_hydrogens mixed
_audit_creation_method SHELXL2014
_cell_angle_alpha 90
_cell_angle_beta 90
_cell_angle_gamma 90
_cell_formula_units_Z 8
_cell_length_a 7.3112(4)
_cell_length_b 16.0793(9)
_cell_length_c 22.8994(13)
_cell_measurement_reflns_used 3343
_cell_measurement_temperature 296(2)
_cell_measurement_theta_max 28.296
_cell_measurement_theta_min 3.096
_cell_volume 2692.0(3)
_computing_cell_refinement
;
SAINT (Bruker, 2007)
;
_computing_data_collection
;
APEX2 (Bruker, 2007)
;
_computing_data_reduction
;
SAINT (Bruker, 2007)
;
_computing_molecular_graphics
;
PLATON (Spek, 2009)
;
_computing_publication_material
;
SHELXL2014 (Sheldrick, 2015) and PLATON (Spek, 2009)
;
_computing_structure_refinement
;
SHELXL2014 (Sheldrick, 2015)
;
_computing_structure_solution
;
SHELXS97 (Sheldrick, 2008)
;
_diffrn_ambient_temperature 296(2)
_diffrn_measured_fraction_theta_full 0.998
_diffrn_measured_fraction_theta_max 0.999
_diffrn_measurement_device_type 'Bruker APEXII CCD'
_diffrn_measurement_method '\f and \w scans'
_diffrn_radiation_monochromator graphite
_diffrn_radiation_type MoK\a
_diffrn_radiation_wavelength 0.71073
_diffrn_reflns_av_R_equivalents 0.0646
_diffrn_reflns_limit_h_max 9
_diffrn_reflns_limit_h_min -9
_diffrn_reflns_limit_k_max 20
_diffrn_reflns_limit_k_min -20
_diffrn_reflns_limit_l_max 29
_diffrn_reflns_limit_l_min -29
_diffrn_reflns_number 26828
_diffrn_reflns_theta_full 25.242
_diffrn_reflns_theta_max 27.499
_diffrn_reflns_theta_min 3.096
_diffrn_standards_number 0
_exptl_absorpt_coefficient_mu 0.244
_exptl_absorpt_correction_T_max 0.974
_exptl_absorpt_correction_T_min 0.834
_exptl_absorpt_correction_type multi-scan
_exptl_absorpt_process_details
;
(SADABS; Sheldrick, 2003)
;
_exptl_crystal_colour colourless
_exptl_crystal_density_diffrn 1.373
_exptl_crystal_description block
_exptl_crystal_F_000 1168
_exptl_crystal_size_max 0.21
_exptl_crystal_size_mid 0.15
_exptl_crystal_size_min 0.11
_refine_diff_density_max 0.266
_refine_diff_density_min -0.237
_refine_ls_extinction_coef 0.0037(8)
_refine_ls_extinction_expression Fc^*^=kFc[1+0.001xFc^2^\l^3^/sin(2\q)]^-1/4^
_refine_ls_extinction_method
;
SHELXL2014 (Sheldrick, 2015)
;
_refine_ls_goodness_of_fit_ref 1.081
_refine_ls_hydrogen_treatment mixed
_refine_ls_matrix_type full
_refine_ls_number_parameters 179
_refine_ls_number_reflns 3090
_refine_ls_number_restraints 0
_refine_ls_restrained_S_all 1.081
_refine_ls_R_factor_all 0.0848
_refine_ls_R_factor_gt 0.0565
_refine_ls_shift/su_max 0.001
_refine_ls_shift/su_mean 0.000
_refine_ls_structure_factor_coef Fsqd
_refine_ls_weighting_details 'w=1/[\s^2^(Fo^2^)+(0.0344P)^2^+3.4410P] where P=(Fo^2^+2Fc^2^)/3'
_refine_ls_weighting_scheme calc
_refine_ls_wR_factor_gt 0.1124
_refine_ls_wR_factor_ref 0.1232
_reflns_number_gt 2319
_reflns_number_total 3090
_reflns_threshold_expression 'I > 2\s(I)'
_cod_data_source_file hb7466sup1.cif
_cod_data_source_block II
_cod_database_code 2240995
_shelx_space_group_comment
;
The symmetry employed for this shelxl refinement is uniquely defined
by the following loop, which should always be used as a source of
symmetry information in preference to the above space-group names.
They are only intended as comments.
;
_shelx_estimated_absorpt_t_min 0.950
_shelx_estimated_absorpt_t_max 0.974
_shelxl_version_number 2.014

loop_
_space_group_symop_operation_xyz
'x, y, z'
'-x+1/2, -y, z+1/2'
'-x, y+1/2, -z+1/2'
'x+1/2, -y+1/2, -z'
'-x, -y, -z'
'x-1/2, y, -z-1/2'
'x, -y-1/2, z-1/2'
'-x-1/2, y-1/2, z'

loop_
_atom_site_type_symbol
_atom_site_label
_atom_site_fract_x
_atom_site_fract_y
_atom_site_fract_z
_atom_site_U_iso_or_equiv
_atom_site_adp_type
_atom_site_calc_flag
_atom_site_occupancy
N N1 0.1213(3) 0.45675(13) 0.33824(9) 0.0329(5) Uani d 1
H H1 0.115(4) 0.4645(17) 0.3034(13) 0.040 Uiso d 1
N N2 0.0910(3) 0.37720(13) 0.35845(9) 0.0357(5) Uani d 1
C C3 0.1225(4) 0.38329(15) 0.41387(10) 0.0314(5) Uani d 1
N N4 0.1725(3) 0.46285(12) 0.42911(8) 0.0271(5) Uani d 1
C C5 0.1697(3) 0.51167(15) 0.37928(9) 0.0272(5) Uani d 1
C C31 0.1081(5) 0.31385(16) 0.45639(12) 0.0460(7) Uani d 1
H H31A 0.2264 0.3027 0.4728 0.069 Uiso calc 1
H H31B 0.0640 0.2650 0.4368 0.069 Uiso calc 1
H H31C 0.0246 0.3289 0.4870 0.069 Uiso calc 1
N N41 0.2135(3) 0.47940(12) 0.48766(8) 0.0293(5) Uani d 1
S S51 0.20737(12) 0.61356(4) 0.36982(3) 0.0438(2) Uani d 1
C C27 0.2852(4) 0.54836(16) 0.50047(10) 0.0341(6) Uani d 1
H H27 0.3076 0.5867 0.4710 0.041 Uiso calc 1
C C21 0.3339(3) 0.56941(15) 0.56055(9) 0.0281(5) Uani d 1
C C22 0.3168(3) 0.51237(14) 0.60638(9) 0.0253(5) Uani d 1
H H22 0.2708 0.4594 0.5993 0.030 Uiso calc 1
C C23 0.3684(3) 0.53506(13) 0.66210(9) 0.0238(5) Uani d 1
C C24 0.4395(3) 0.61528(14) 0.67278(9) 0.0250(5) Uani d 1
C C25 0.4521(4) 0.67139(15) 0.62759(11) 0.0335(6) Uani d 1
H H25 0.4957 0.7248 0.6345 0.040 Uiso calc 1
C C26 0.3999(4) 0.64807(16) 0.57184(10) 0.0359(6) Uani d 1
H H26 0.4095 0.6862 0.5414 0.043 Uiso calc 1
O O23 0.3576(3) 0.48540(10) 0.71045(7) 0.0357(5) Uani d 1
C C231 0.2898(5) 0.40291(15) 0.70230(11) 0.0450(7) Uani d 1
H H23A 0.2829 0.3752 0.7394 0.067 Uiso calc 1
H H23B 0.3707 0.3728 0.6770 0.067 Uiso calc 1
H H23C 0.1702 0.4053 0.6851 0.067 Uiso calc 1
O O24 0.4902(3) 0.63011(10) 0.72903(7) 0.0325(4) Uani d 1
C C241 0.5711(4) 0.70915(15) 0.74105(11) 0.0355(6) Uani d 1
H H24A 0.4853 0.7525 0.7320 0.053 Uiso calc 1
H H24B 0.6789 0.7159 0.7176 0.053 Uiso calc 1
H H24C 0.6036 0.7122 0.7816 0.053 Uiso calc 1

loop_
_atom_site_aniso_label
_atom_site_aniso_U_11
_atom_site_aniso_U_22
_atom_site_aniso_U_33
_atom_site_aniso_U_12
_atom_site_aniso_U_13
_atom_site_aniso_U_23
N1 0.0470(14) 0.0347(11) 0.0171(10) 0.0033(10) -0.0027(9) 0.0002(9)
N2 0.0486(14) 0.0319(11) 0.0267(11) 0.0008(10) -0.0023(10) -0.0006(9)
C3 0.0360(14) 0.0312(12) 0.0271(12) 0.0031(11) -0.0002(11) 0.0017(10)
N4 0.0337(11) 0.0301(10) 0.0174(9) 0.0026(9) -0.0017(8) 0.0012(8)
C5 0.0292(13) 0.0337(12) 0.0186(11) 0.0052(10) -0.0005(9) -0.0004(9)
C31 0.062(2) 0.0354(14) 0.0401(16) -0.0047(14) -0.0008(14) 0.0100(12)
N41 0.0358(12) 0.0375(11) 0.0145(9) 0.0030(10) -0.0031(8) 0.0024(8)
S51 0.0720(5) 0.0312(3) 0.0283(3) -0.0015(3) -0.0123(3) 0.0053(3)
C27 0.0417(15) 0.0408(14) 0.0198(12) -0.0043(12) -0.0022(11) 0.0063(10)
C21 0.0299(13) 0.0352(13) 0.0192(11) -0.0001(11) -0.0040(9) 0.0021(9)
C22 0.0293(13) 0.0245(11) 0.0221(11) 0.0010(10) -0.0012(9) -0.0001(9)
C23 0.0287(12) 0.0231(11) 0.0197(11) 0.0019(10) 0.0001(9) 0.0030(9)
C24 0.0267(12) 0.0287(11) 0.0194(10) -0.0009(10) -0.0009(9) -0.0004(9)
C25 0.0411(15) 0.0275(12) 0.0319(13) -0.0085(11) -0.0048(11) 0.0024(10)
C26 0.0468(16) 0.0370(13) 0.0240(12) -0.0073(12) -0.0051(11) 0.0132(10)
O23 0.0599(12) 0.0263(8) 0.0210(8) -0.0093(8) -0.0061(8) 0.0048(6)
C231 0.073(2) 0.0284(13) 0.0334(14) -0.0118(14) -0.0106(14) 0.0072(11)
O24 0.0492(11) 0.0271(8) 0.0213(8) -0.0091(8) -0.0049(8) -0.0007(6)
C241 0.0430(15) 0.0343(13) 0.0293(14) -0.0095(12) -0.0030(11) -0.0048(10)

loop_
_atom_type_symbol
_atom_type_description
_atom_type_scat_dispersion_real
_atom_type_scat_dispersion_imag
_atom_type_scat_source
C C 0.0033 0.0016 'International Tables Vol C Tables 4.2.6.8 and 6.1.1.4'
H H 0.0000 0.0000 'International Tables Vol C Tables 4.2.6.8 and 6.1.1.4'
N N 0.0061 0.0033 'International Tables Vol C Tables 4.2.6.8 and 6.1.1.4'
O O 0.0106 0.0060 'International Tables Vol C Tables 4.2.6.8 and 6.1.1.4'
S S 0.1246 0.1234 'International Tables Vol C Tables 4.2.6.8 and 6.1.1.4'

loop_
_geom_angle_atom_site_label_1
_geom_angle_atom_site_label_2
_geom_angle_atom_site_label_3
_geom_angle
C5 N1 N2 114.80(19)
C5 N1 H1 127(2)
N2 N1 H1 118(2)
C3 N2 N1 103.3(2)
N2 C3 N4 111.5(2)
N2 C3 C31 125.0(2)
N4 C3 C31 123.5(2)
C3 N4 C5 108.30(19)
C3 N4 N41 118.48(18)
C5 N4 N41 133.21(19)
N1 C5 N4 102.0(2)
N1 C5 S51 126.76(18)
N4 C5 S51 131.16(18)
C3 C31 H31A 109.5
C3 C31 H31B 109.5
H31A C31 H31B 109.5
C3 C31 H31C 109.5
H31A C31 H31C 109.5
H31B C31 H31C 109.5
C27 N41 N4 118.63(19)
N41 C27 C21 121.6(2)
N41 C27 H27 119.2
C21 C27 H27 119.2
C26 C21 C22 119.5(2)
C26 C21 C27 118.3(2)
C22 C21 C27 122.2(2)
C23 C22 C21 119.7(2)
C23 C22 H22 120.1
C21 C22 H22 120.1
O23 C23 C22 125.4(2)
O23 C23 C24 114.48(19)
C22 C23 C24 120.2(2)
O24 C24 C25 125.3(2)
O24 C24 C23 115.10(19)
C25 C24 C23 119.6(2)
C24 C25 C26 119.8(2)
C24 C25 H25 120.1
C26 C25 H25 120.1
C21 C26 C25 121.2(2)
C21 C26 H26 119.4
C25 C26 H26 119.4
C23 O23 C231 117.16(18)
O23 C231 H23A 109.5
O23 C231 H23B 109.5
H23A C231 H23B 109.5
O23 C231 H23C 109.5
H23A C231 H23C 109.5
H23B C231 H23C 109.5
C24 O24 C241 116.80(18)
O24 C241 H24A 109.5
O24 C241 H24B 109.5
H24A C241 H24B 109.5
O24 C241 H24C 109.5
H24A C241 H24C 109.5
H24B C241 H24C 109.5

loop_
_geom_bond_atom_site_label_1
_geom_bond_atom_site_label_2
_geom_bond_distance
N1 C5 1.337(3)
N1 N2 1.378(3)
N1 H1 0.81(3)
N2 C3 1.293(3)
C3 N4 1.376(3)
C3 C31 1.485(3)
N4 C5 1.385(3)
N4 N41 1.399(3)
C5 S51 1.675(2)
C31 H31A 0.9600
C31 H31B 0.9600
C31 H31C 0.9600
N41 C27 1.261(3)
C27 C21 1.461(3)
C27 H27 0.9300
C21 C26 1.378(3)
C21 C22 1.399(3)
C22 C23 1.380(3)
C22 H22 0.9300
C23 O23 1.367(3)
C23 C24 1.412(3)
C24 O24 1.362(3)
C24 C25 1.376(3)
C25 C26 1.384(3)
C25 H25 0.9300
C26 H26 0.9300
O23 C231 1.428(3)
C231 H23A 0.9600
C231 H23B 0.9600
C231 H23C 0.9600
O24 C241 1.429(3)
C241 H24A 0.9600
C241 H24B 0.9600
C241 H24C 0.9600

loop_
_geom_hbond_atom_site_label_D
_geom_hbond_atom_site_label_H
_geom_hbond_atom_site_label_A
_geom_hbond_site_symmetry_A
_geom_hbond_distance_DH
_geom_hbond_distance_HA
_geom_hbond_distance_DA
_geom_hbond_angle_DHA
_geom_hbond_publ_flag
N1 H1 O23 2_564 0.81(3) 2.29(3) 3.075(3) 166(2) no
N1 H1 O24 2_564 0.81(3) 2.41(3) 2.978(3) 128(2) no

loop_
_geom_torsion_atom_site_label_1
_geom_torsion_atom_site_label_2
_geom_torsion_atom_site_label_3
_geom_torsion_atom_site_label_4
_geom_torsion
C5 N1 N2 C3 -0.2(3)
N1 N2 C3 N4 -0.5(3)
N1 N2 C3 C31 179.8(3)
N2 C3 N4 C5 1.0(3)
C31 C3 N4 C5 -179.2(2)
N2 C3 N4 N41 -179.2(2)
C31 C3 N4 N41 0.5(4)
N2 N1 C5 N4 0.8(3)
N2 N1 C5 S51 -177.20(19)
C3 N4 C5 N1 -1.0(3)
N41 N4 C5 N1 179.2(2)
C3 N4 C5 S51 176.8(2)
N41 N4 C5 S51 -2.9(4)
C3 N4 N41 C27 169.6(2)
C5 N4 N41 C27 -10.7(4)
N4 N41 C27 C21 -179.2(2)
N41 C27 C21 C26 -175.5(3)
N41 C27 C21 C22 4.9(4)
C26 C21 C22 C23 -0.9(4)
C27 C21 C22 C23 178.7(2)
C21 C22 C23 O23 179.7(2)
C21 C22 C23 C24 -0.5(4)
O23 C23 C24 O24 1.5(3)
C22 C23 C24 O24 -178.4(2)
O23 C23 C24 C25 -178.3(2)
C22 C23 C24 C25 1.8(4)
O24 C24 C25 C26 178.4(2)
C23 C24 C25 C26 -1.8(4)
C22 C21 C26 C25 0.9(4)
C27 C21 C26 C25 -178.6(3)
C24 C25 C26 C21 0.4(4)
C22 C23 O23 C231 1.0(4)
C24 C23 O23 C231 -178.9(2)
C25 C24 O24 C241 -3.2(4)
C23 C24 O24 C241 177.0(2)

_cod_database_fobs_code 2240995
